data_4344396
loop_
_publ_author_name
'Wu, Bing'
'Gramigna, Kathryn M.'
'Bezpalko, Mark W.'
'Foxman, Bruce M.'
'Thomas, Christine M.'

_publ_section_title
;
 Heterobimetallic Ti/Co Complexes That Promote Catalytic N-N Bond
 Cleavage.
;
_journal_issue 22
_journal_name_full 'Inorganic chemistry'
_journal_page_first 10909
_journal_page_last 10917
_journal_paper_doi 10.1021/acs.inorgchem.5b01962
_journal_volume 54
_journal_year 2015
_chemical_formula_moiety 'C46 H79 Cl1 Co1 I1 N3 O1 P3 Ti1'
_chemical_formula_sum 'C46 H79 Cl Co I N3 O P3 Ti'
_chemical_formula_weight 1052.26
_space_group_IT_number 14
_symmetry_cell_setting monoclinic
_symmetry_space_group_name_Hall '-P 2ybc'
_symmetry_space_group_name_H-M 'P 1 21/c 1'
_atom_sites_solution_hydrogens difmap
_atom_sites_solution_primary direct
_audit_creation_date 2014-02-27
_audit_creation_method CRYSTALS_ver_14.43
_cell_angle_alpha 90
_cell_angle_beta 96.866(3)
_cell_angle_gamma 90
_cell_formula_units_Z 4
_cell_length_a 17.9767(14)
_cell_length_b 19.8816(15)
_cell_length_c 15.0906(10)
_cell_measurement_reflns_used 9962
_cell_measurement_temperature 120
_cell_measurement_theta_max 30
_cell_measurement_theta_min 3
_cell_volume 5354.8(7)
_computing_cell_refinement 'Apex2 (Bruker AXS, 2006)'
_computing_data_collection 'Apex2 (Bruker AXS, 2006)'
_computing_data_reduction 'Apex2 (Bruker AXS, 2006)'
_computing_molecular_graphics 'CAMERON (Watkin et al., 1996)'
_computing_publication_material 'CRYSTALS (Betteridge et al., 2003)'
_computing_structure_refinement 'CRYSTALS (Betteridge et al., 2003)'
_computing_structure_solution 'SIR92 (Altomare et al., 1994)'
_diffrn_ambient_temperature 120
_diffrn_measured_fraction_theta_full 0.995
_diffrn_measured_fraction_theta_max 0.993
_diffrn_measurement_device Area
_diffrn_measurement_device_type 'Bruker Kappa Apex2'
_diffrn_measurement_method '\f & \w scans'
_diffrn_radiation_monochromator graphite
_diffrn_radiation_type 'Mo K\a'
_diffrn_radiation_wavelength 0.71073
_diffrn_reflns_av_R_equivalents 0.035
_diffrn_reflns_limit_h_max 25
_diffrn_reflns_limit_h_min -25
_diffrn_reflns_limit_k_max 27
_diffrn_reflns_limit_k_min -27
_diffrn_reflns_limit_l_max 19
_diffrn_reflns_limit_l_min -21
_diffrn_reflns_number 76694
_diffrn_reflns_theta_full 29.429
_diffrn_reflns_theta_max 30.029
_diffrn_reflns_theta_min 1.702
_diffrn_standards_number 0
_exptl_absorpt_coefficient_mu 1.208
_exptl_absorpt_correction_T_max 0.83
_exptl_absorpt_correction_T_min 0.70
_exptl_absorpt_correction_type numerical
_exptl_absorpt_process_details
; 
 Analytical Absorption (De Meulenaer & Tompa, 1965) 
;
_exptl_crystal_colour brown
_exptl_crystal_density_diffrn 1.305
_exptl_crystal_density_method 'not measured'
_exptl_crystal_description prism
_exptl_crystal_F_000 2192
_exptl_crystal_size_max 0.340
_exptl_crystal_size_mid 0.290
_exptl_crystal_size_min 0.150
_refine_diff_density_max 1.03
_refine_diff_density_min -0.69
_refine_ls_extinction_method None
_refine_ls_goodness_of_fit_ref 0.9887
_refine_ls_hydrogen_treatment constr
_refine_ls_matrix_type full
_refine_ls_number_parameters 514
_refine_ls_number_reflns 15548
_refine_ls_number_restraints 0
_refine_ls_R_factor_all 0.0368
_refine_ls_R_factor_gt 0.0257
_refine_ls_shift/su_max 0.0009058
_refine_ls_shift/su_mean 0.0000781
_refine_ls_structure_factor_coef Fsqd
_refine_ls_weighting_details
;
 Method= Modified Sheldrick 
 w=1/[\s^2^(F^2^) + ( 0.03P)^2^ + 3.23P] 
 ,where P=(max(Fo^2^,0) + 2Fc^2^)/3 
;
_refine_ls_weighting_scheme calc
_refine_ls_wR_factor_all 0.0628
_refine_ls_wR_factor_gt 0.0569
_refine_ls_wR_factor_ref 0.0628
_reflns_limit_h_max 25
_reflns_limit_h_min -25
_reflns_limit_k_max 27
_reflns_limit_k_min 0
_reflns_limit_l_max 21
_reflns_limit_l_min 0
_reflns_number_gt 12437
_reflns_number_total 15548
_reflns_threshold_expression I>2.0\s(I)
_oxford_diffrn_Wilson_B_factor 0.00
_oxford_diffrn_Wilson_scale 0.00
_oxford_refine_ls_r_factor_ref 0.0368
_oxford_refine_ls_scale 0.075398(6)
_oxford_reflns_number_all 15548
_oxford_reflns_threshold_expression_ref I>-10.0\s(I)
_oxford_structure_analysis_title 'bw_326_2_0ma in P2(1)/c'
_cod_data_source_file ic5b01962_si_002.cif
_cod_data_source_block 2
_cod_depositor_comments 'Adding full bibliography for 4344395--4344402.cif.'
_cod_original_sg_symbol_Hall '-P 2ybc '
_cod_original_sg_symbol_H-M 'P 1 21/c 1 '
_cod_original_formula_sum 'C46 H79 Cl1 Co1 I1 N3 O1 P3 Ti1'
_cod_database_code 4344396

loop_
_symmetry_equiv_pos_as_xyz
x,y,z
-x,-y,-z
-x,y+1/2,-z+1/2
x,-y+1/2,z+1/2

loop_
_atom_site_label
_atom_site_type_symbol
_atom_site_fract_x
_atom_site_fract_y
_atom_site_fract_z
_atom_site_U_iso_or_equiv
_atom_site_occupancy
_atom_site_adp_type
_atom_site_refinement_flags_posn
Co1 Co 0.222127(11) 0.288389(10) 0.177477(13) 0.0126 1.0000 Uani .
Ti1 Ti 0.224189(14) 0.421398(13) 0.191681(16) 0.0105 1.0000 Uani .
I1 I 0.224068(7) 0.169209(5) 0.115118(7) 0.0249 1.0000 Uani .
Cl1 Cl 0.21860(2) 0.361986(18) 0.05613(2) 0.0163 1.0000 Uani .
P1 P 0.32159(2) 0.322894(19) 0.27320(2) 0.0133 1.0000 Uani .
P2 P 0.11818(2) 0.326806(19) 0.23474(2) 0.0119 1.0000 Uani .
P3 P 0.21061(2) 0.547621(19) 0.19218(2) 0.0137 1.0000 Uani .
O1 O 0.73088(8) 0.19103(8) 0.64341(11) 0.0437 1.0000 Uani .
N1 N 0.30465(7) 0.40449(6) 0.28814(8) 0.0147 1.0000 Uani .
N2 N 0.12436(7) 0.41131(6) 0.23139(8) 0.0133 1.0000 Uani .
N3 N 0.26434(7) 0.50020(6) 0.13512(8) 0.0130 1.0000 Uani .
C1 C 0.34423(9) 0.45164(8) 0.34703(10) 0.0172 1.0000 Uani .
C2 C 0.40970(9) 0.48235(8) 0.32611(10) 0.0190 1.0000 Uani .
C3 C 0.44475(10) 0.53201(9) 0.38136(11) 0.0249 1.0000 Uani .
C4 C 0.51344(11) 0.56712(11) 0.35611(14) 0.0366 1.0000 Uani .
C5 C 0.41388(11) 0.54979(9) 0.45803(12) 0.0303 1.0000 Uani .
C6 C 0.34946(11) 0.51931(10) 0.48099(11) 0.0288 1.0000 Uani .
C7 C 0.31583(13) 0.53913(13) 0.56447(13) 0.0449 1.0000 Uani .
C8 C 0.31507(10) 0.46995(9) 0.42500(11) 0.0228 1.0000 Uani .
C9 C 0.41536(8) 0.31834(8) 0.23414(10) 0.0179 1.0000 Uani .
C10 C 0.41371(9) 0.35278(9) 0.14340(11) 0.0220 1.0000 Uani .
C11 C 0.44326(10) 0.24596(9) 0.22725(13) 0.0276 1.0000 Uani .
C12 C 0.33100(9) 0.28200(8) 0.38400(10) 0.0198 1.0000 Uani .
C13 C 0.40000(10) 0.30413(10) 0.44652(11) 0.0278 1.0000 Uani .
C14 C 0.32627(10) 0.20523(9) 0.37797(12) 0.0242 1.0000 Uani .
C15 C 0.07405(8) 0.45596(7) 0.26809(10) 0.0147 1.0000 Uani .
C16 C 0.09652(9) 0.48708(8) 0.34962(10) 0.0187 1.0000 Uani .
C17 C 0.04959(10) 0.53191(8) 0.38687(11) 0.0230 1.0000 Uani .
C18 C 0.07478(12) 0.56511(10) 0.47486(13) 0.0328 1.0000 Uani .
C19 C -0.02050(10) 0.54565(8) 0.34107(12) 0.0256 1.0000 Uani .
C20 C -0.04401(9) 0.51589(8) 0.25978(12) 0.0232 1.0000 Uani .
C21 C -0.11854(10) 0.53350(10) 0.20884(16) 0.0373 1.0000 Uani .
C22 C 0.00358(9) 0.47040(8) 0.22376(11) 0.0187 1.0000 Uani .
C23 C 0.11020(9) 0.30373(8) 0.35166(10) 0.0174 1.0000 Uani .
C24 C 0.03569(10) 0.32111(9) 0.38606(12) 0.0249 1.0000 Uani .
C25 C 0.13055(10) 0.23003(9) 0.37060(12) 0.0254 1.0000 Uani .
C26 C 0.02745(8) 0.30431(8) 0.17111(10) 0.0163 1.0000 Uani .
C27 C 0.02626(10) 0.32476(9) 0.07353(11) 0.0224 1.0000 Uani .
C28 C 0.01066(10) 0.22907(8) 0.17691(12) 0.0262 1.0000 Uani .
C29 C 0.31413(8) 0.51793(7) 0.07280(10) 0.0137 1.0000 Uani .
C30 C 0.38073(8) 0.55149(8) 0.10130(10) 0.0162 1.0000 Uani .
C31 C 0.43086(9) 0.56833(8) 0.04117(11) 0.0179 1.0000 Uani .
C32 C 0.50153(9) 0.60639(9) 0.07267(12) 0.0239 1.0000 Uani .
C33 C 0.41384(9) 0.55047(8) -0.04777(11) 0.0195 1.0000 Uani .
C34 C 0.34804(9) 0.51676(8) -0.07797(10) 0.0176 1.0000 Uani .
C35 C 0.33086(10) 0.49779(10) -0.17476(11) 0.0263 1.0000 Uani .
C36 C 0.29821(8) 0.50059(8) -0.01702(10) 0.0154 1.0000 Uani .
C37 C 0.26466(9) 0.61273(8) 0.25912(11) 0.0203 1.0000 Uani .
C38 C 0.28440(11) 0.67484(9) 0.20680(13) 0.0284 1.0000 Uani .
C39 C 0.22560(11) 0.63176(9) 0.34062(12) 0.0276 1.0000 Uani .
C40 C 0.14376(9) 0.59155(8) 0.10965(10) 0.0189 1.0000 Uani .
C41 C 0.10394(9) 0.53999(9) 0.04593(11) 0.0236 1.0000 Uani .
C42 C 0.08736(10) 0.63311(9) 0.15577(12) 0.0258 1.0000 Uani .
C43 C 0.63080(15) 0.23375(14) 0.54320(19) 0.0578 1.0000 Uani .
C44 C 0.70629(14) 0.20051(12) 0.55190(17) 0.0472 1.0000 Uani .
C45 C 0.80121(13) 0.15859(12) 0.65754(19) 0.0495 1.0000 Uani .
C46 C 0.82255(15) 0.14940(14) 0.7556(2) 0.0595 1.0000 Uani .
H21 H 0.4298 0.4709 0.2739 0.0228 1.0000 Uiso R
H41 H 0.5483 0.5742 0.4061 0.0561 1.0000 Uiso R
H42 H 0.5012 0.6089 0.3298 0.0560 1.0000 Uiso R
H43 H 0.5356 0.5421 0.3135 0.0568 1.0000 Uiso R
H51 H 0.4367 0.5825 0.4958 0.0367 1.0000 Uiso R
H71 H 0.3513 0.5605 0.6057 0.0665 1.0000 Uiso R
H72 H 0.2985 0.5013 0.5933 0.0673 1.0000 Uiso R
H73 H 0.2757 0.5701 0.5521 0.0682 1.0000 Uiso R
H81 H 0.2722 0.4481 0.4394 0.0262 1.0000 Uiso R
H91 H 0.4505 0.3434 0.2773 0.0214 1.0000 Uiso R
H101 H 0.3957 0.3980 0.1434 0.0318 1.0000 Uiso R
H102 H 0.3818 0.3293 0.0989 0.0316 1.0000 Uiso R
H103 H 0.4629 0.3537 0.1261 0.0332 1.0000 Uiso R
H111 H 0.4875 0.2462 0.1960 0.0403 1.0000 Uiso R
H112 H 0.4056 0.2178 0.1944 0.0407 1.0000 Uiso R
H113 H 0.4568 0.2265 0.2843 0.0406 1.0000 Uiso R
H121 H 0.2879 0.2979 0.4086 0.0237 1.0000 Uiso R
H131 H 0.4030 0.3521 0.4508 0.0412 1.0000 Uiso R
H132 H 0.4458 0.2873 0.4257 0.0417 1.0000 Uiso R
H133 H 0.3967 0.2865 0.5056 0.0410 1.0000 Uiso R
H141 H 0.2883 0.1911 0.3317 0.0356 1.0000 Uiso R
H142 H 0.3739 0.1867 0.3680 0.0352 1.0000 Uiso R
H143 H 0.3125 0.1886 0.4342 0.0364 1.0000 Uiso R
H161 H 0.1452 0.4778 0.3799 0.0215 1.0000 Uiso R
H181 H 0.0366 0.5645 0.5121 0.0512 1.0000 Uiso R
H182 H 0.0891 0.6093 0.4678 0.0508 1.0000 Uiso R
H183 H 0.1157 0.5428 0.5076 0.0501 1.0000 Uiso R
H191 H -0.0523 0.5744 0.3662 0.0320 1.0000 Uiso R
H211 H -0.1116 0.5642 0.1608 0.0578 1.0000 Uiso R
H212 H -0.1436 0.4955 0.1809 0.0565 1.0000 Uiso R
H213 H -0.1491 0.5561 0.2454 0.0574 1.0000 Uiso R
H221 H -0.0113 0.4498 0.1690 0.0217 1.0000 Uiso R
H231 H 0.1488 0.3305 0.3846 0.0215 1.0000 Uiso R
H241 H 0.0214 0.3677 0.3747 0.0367 1.0000 Uiso R
H242 H -0.0047 0.2936 0.3593 0.0369 1.0000 Uiso R
H243 H 0.0410 0.3134 0.4495 0.0357 1.0000 Uiso R
H251 H 0.0877 0.2015 0.3572 0.0375 1.0000 Uiso R
H252 H 0.1691 0.2146 0.3366 0.0377 1.0000 Uiso R
H253 H 0.1487 0.2244 0.4323 0.0379 1.0000 Uiso R
H261 H -0.0093 0.3301 0.1982 0.0192 1.0000 Uiso R
H271 H -0.0228 0.3174 0.0434 0.0342 1.0000 Uiso R
H272 H 0.0609 0.2981 0.0460 0.0333 1.0000 Uiso R
H273 H 0.0407 0.3705 0.0675 0.0324 1.0000 Uiso R
H281 H 0.0057 0.2155 0.2370 0.0384 1.0000 Uiso R
H282 H -0.0342 0.2181 0.1389 0.0387 1.0000 Uiso R
H283 H 0.0517 0.2034 0.1589 0.0381 1.0000 Uiso R
H301 H 0.3918 0.5626 0.1605 0.0179 1.0000 Uiso R
H321 H 0.5148 0.5999 0.1348 0.0378 1.0000 Uiso R
H322 H 0.5416 0.5926 0.0417 0.0369 1.0000 Uiso R
H323 H 0.4938 0.6530 0.0615 0.0374 1.0000 Uiso R
H331 H 0.4474 0.5612 -0.0887 0.0235 1.0000 Uiso R
H351 H 0.3720 0.4995 -0.2066 0.0414 1.0000 Uiso R
H352 H 0.2959 0.5259 -0.2048 0.0422 1.0000 Uiso R
H353 H 0.3105 0.4549 -0.1830 0.0420 1.0000 Uiso R
H361 H 0.2549 0.4769 -0.0364 0.0172 1.0000 Uiso R
H371 H 0.3103 0.5903 0.2806 0.0239 1.0000 Uiso R
H381 H 0.3096 0.6630 0.1567 0.0423 1.0000 Uiso R
H382 H 0.3162 0.7048 0.2440 0.0435 1.0000 Uiso R
H383 H 0.2391 0.6984 0.1838 0.0421 1.0000 Uiso R
H391 H 0.2167 0.5929 0.3755 0.0397 1.0000 Uiso R
H392 H 0.2571 0.6610 0.3789 0.0417 1.0000 Uiso R
H393 H 0.1796 0.6538 0.3227 0.0415 1.0000 Uiso R
H401 H 0.1726 0.6209 0.0752 0.0231 1.0000 Uiso R
H411 H 0.1380 0.5151 0.0150 0.0348 1.0000 Uiso R
H412 H 0.0754 0.5094 0.0777 0.0342 1.0000 Uiso R
H413 H 0.0705 0.5619 0.0021 0.0360 1.0000 Uiso R
H421 H 0.0490 0.6494 0.1119 0.0384 1.0000 Uiso R
H422 H 0.0647 0.6066 0.1985 0.0378 1.0000 Uiso R
H423 H 0.1114 0.6708 0.1862 0.0393 1.0000 Uiso R
H431 H 0.6122 0.2409 0.4799 0.0864 1.0000 Uiso R
H432 H 0.5958 0.2054 0.5712 0.0862 1.0000 Uiso R
H433 H 0.6327 0.2777 0.5735 0.0863 1.0000 Uiso R
H441 H 0.7033 0.1564 0.5215 0.0563 1.0000 Uiso R
H442 H 0.7439 0.2286 0.5255 0.0570 1.0000 Uiso R
H451 H 0.8379 0.1865 0.6312 0.0586 1.0000 Uiso R
H452 H 0.7978 0.1148 0.6276 0.0590 1.0000 Uiso R
H461 H 0.7826 0.1262 0.7800 0.0871 1.0000 Uiso R
H462 H 0.8291 0.1919 0.7853 0.0884 1.0000 Uiso R
H463 H 0.8684 0.1239 0.7681 0.0885 1.0000 Uiso R

loop_
_atom_site_aniso_label
_atom_site_aniso_U_11
_atom_site_aniso_U_22
_atom_site_aniso_U_33
_atom_site_aniso_U_23
_atom_site_aniso_U_13
_atom_site_aniso_U_12
Co1 0.01483(9) 0.01047(9) 0.01327(9) -0.00038(7) 0.00424(7) 0.00085(7)
Ti1 0.01204(11) 0.00972(12) 0.01011(11) -0.00007(9) 0.00265(9) 0.00035(9)
I1 0.03641(7) 0.01265(5) 0.02709(6) -0.00393(4) 0.01042(4) 0.00040(4)
Cl1 0.02512(18) 0.01338(16) 0.01095(15) -0.00123(12) 0.00455(12) -0.00211(13)
P1 0.01372(17) 0.01350(18) 0.01305(16) 0.00217(13) 0.00308(13) 0.00243(14)
P2 0.01293(16) 0.01064(17) 0.01279(16) 0.00118(13) 0.00370(13) 0.00052(13)
P3 0.01718(18) 0.01030(17) 0.01412(17) -0.00044(13) 0.00396(13) 0.00039(14)
O1 0.0351(8) 0.0395(8) 0.0565(10) -0.0203(7) 0.0053(7) 0.0010(7)
N1 0.0158(6) 0.0142(6) 0.0139(6) -0.0007(5) 0.0002(4) 0.0011(5)
N2 0.0144(6) 0.0104(6) 0.0156(6) -0.0003(4) 0.0040(4) 0.0013(5)
N3 0.0144(6) 0.0108(6) 0.0141(6) 0.0002(4) 0.0029(4) -0.0007(4)
C1 0.0198(7) 0.0155(7) 0.0150(7) 0.0006(5) -0.0030(5) 0.0018(6)
C2 0.0206(7) 0.0197(8) 0.0157(7) 0.0009(6) -0.0023(6) 0.0004(6)
C3 0.0252(8) 0.0224(8) 0.0245(8) 0.0020(6) -0.0077(6) -0.0034(7)
C4 0.0359(11) 0.0343(11) 0.0371(11) 0.0023(8) -0.0060(8) -0.0149(9)
C5 0.0375(10) 0.0242(9) 0.0260(9) -0.0067(7) -0.0098(7) -0.0024(8)
C6 0.0357(10) 0.0312(10) 0.0180(8) -0.0076(7) -0.0025(7) 0.0046(8)
C7 0.0534(14) 0.0558(15) 0.0253(10) -0.0190(9) 0.0035(9) 0.0035(11)
C8 0.0239(8) 0.0259(9) 0.0178(7) -0.0017(6) -0.0006(6) 0.0027(7)
C9 0.0152(7) 0.0189(8) 0.0204(7) 0.0027(6) 0.0055(6) 0.0026(6)
C10 0.0214(8) 0.0241(8) 0.0220(8) 0.0043(6) 0.0091(6) 0.0014(6)
C11 0.0250(9) 0.0236(9) 0.0368(10) 0.0068(7) 0.0141(7) 0.0096(7)
C12 0.0195(7) 0.0234(8) 0.0171(7) 0.0072(6) 0.0045(6) 0.0052(6)
C13 0.0282(9) 0.0329(10) 0.0206(8) 0.0078(7) -0.0046(7) 0.0025(8)
C14 0.0219(8) 0.0238(9) 0.0276(8) 0.0122(7) 0.0057(6) 0.0049(7)
C15 0.0156(7) 0.0112(7) 0.0187(7) 0.0008(5) 0.0082(5) 0.0002(5)
C16 0.0215(8) 0.0155(7) 0.0202(7) -0.0008(6) 0.0078(6) 0.0002(6)
C17 0.0308(9) 0.0161(8) 0.0249(8) -0.0030(6) 0.0149(7) -0.0009(6)
C18 0.0428(11) 0.0291(10) 0.0291(9) -0.0097(8) 0.0158(8) -0.0008(8)
C19 0.0269(9) 0.0157(8) 0.0380(10) -0.0019(7) 0.0197(7) 0.0035(6)
C20 0.0164(7) 0.0154(8) 0.0393(10) 0.0016(7) 0.0094(7) 0.0031(6)
C21 0.0212(9) 0.0290(10) 0.0615(14) -0.0044(9) 0.0038(9) 0.0088(8)
C22 0.0173(7) 0.0134(7) 0.0259(8) 0.0004(6) 0.0047(6) 0.0006(6)
C23 0.0186(7) 0.0195(7) 0.0151(7) 0.0034(6) 0.0054(5) 0.0023(6)
C24 0.0283(9) 0.0245(9) 0.0250(8) 0.0072(7) 0.0158(7) 0.0060(7)
C25 0.0258(9) 0.0244(9) 0.0276(8) 0.0136(7) 0.0097(7) 0.0083(7)
C26 0.0142(7) 0.0136(7) 0.0210(7) 0.0002(6) 0.0022(5) -0.0010(5)
C27 0.0234(8) 0.0242(9) 0.0184(7) 0.0013(6) -0.0027(6) -0.0015(7)
C28 0.0255(9) 0.0176(8) 0.0348(9) 0.0014(7) 0.0012(7) -0.0070(7)
C29 0.0156(7) 0.0104(6) 0.0155(7) 0.0024(5) 0.0034(5) 0.0013(5)
C30 0.0173(7) 0.0147(7) 0.0164(7) 0.0005(5) 0.0015(5) -0.0004(6)
C31 0.0163(7) 0.0148(7) 0.0229(8) 0.0018(6) 0.0038(6) -0.0017(6)
C32 0.0182(8) 0.0243(9) 0.0293(9) 0.0013(7) 0.0032(6) -0.0071(6)
C33 0.0163(7) 0.0226(8) 0.0210(7) 0.0046(6) 0.0076(6) -0.0015(6)
C34 0.0182(7) 0.0190(7) 0.0162(7) 0.0026(6) 0.0042(6) 0.0017(6)
C35 0.0227(8) 0.0398(10) 0.0172(8) -0.0004(7) 0.0059(6) -0.0021(7)
C36 0.0137(7) 0.0155(7) 0.0171(7) 0.0019(5) 0.0023(5) -0.0007(5)
C37 0.0256(8) 0.0143(7) 0.0213(8) -0.0049(6) 0.0043(6) -0.0035(6)
C38 0.0386(10) 0.0162(8) 0.0326(9) -0.0036(7) 0.0135(8) -0.0069(7)
C39 0.0377(10) 0.0224(9) 0.0241(8) -0.0089(7) 0.0091(7) -0.0057(7)
C40 0.0224(8) 0.0151(7) 0.0199(7) 0.0032(6) 0.0058(6) 0.0057(6)
C41 0.0226(8) 0.0275(9) 0.0201(8) 0.0017(6) -0.0003(6) 0.0087(7)
C42 0.0287(9) 0.0222(8) 0.0272(9) 0.0023(7) 0.0066(7) 0.0109(7)
C43 0.0505(15) 0.0480(15) 0.0710(17) -0.0181(13) -0.0089(13) -0.0056(12)
C44 0.0523(14) 0.0343(12) 0.0557(14) -0.0156(10) 0.0094(11) -0.0109(10)
C45 0.0383(12) 0.0354(12) 0.0768(18) -0.0116(12) 0.0158(12) 0.0002(10)
C46 0.0428(14) 0.0476(15) 0.085(2) -0.0232(14) -0.0066(13) 0.0046(12)

loop_
_atom_type_symbol
_atom_type_scat_dispersion_real
_atom_type_scat_dispersion_imag
_atom_type_scat_Cromer_Mann_a1
_atom_type_scat_Cromer_Mann_b1
_atom_type_scat_Cromer_Mann_a2
_atom_type_scat_Cromer_Mann_b2
_atom_type_scat_Cromer_Mann_a3
_atom_type_scat_Cromer_Mann_b3
_atom_type_scat_Cromer_Mann_a4
_atom_type_scat_Cromer_Mann_b4
_atom_type_scat_Cromer_Mann_c
_atom_type_scat_source
C 0.0033 0.0016 2.3100 20.8439 1.0200 10.2075 1.5886 0.5687 0.8650 51.6512 0.2156 'International Tables Vol C 4.2.6.8 and 6.1.1.4'
H 0.0000 0.0000 0.4930 10.5109 0.3229 26.1257 0.1402 3.1424 0.0408 57.7998 0.0030 'International Tables Vol C 4.2.6.8 and 6.1.1.4'
N 0.0061 0.0033 12.2126 0.0057 3.1322 9.8933 2.0125 28.9975 1.1663 0.5826 -11.5290 'International Tables Vol C 4.2.6.8 and 6.1.1.4'
P 0.1023 0.0942 6.4345 1.9067 4.1791 27.1570 1.7800 0.5260 1.4908 68.1645 1.1149 'International Tables Vol C 4.2.6.8 and 6.1.1.4'
Cl 0.1484 0.1585 11.4604 0.0104 7.1964 1.1662 6.2556 18.5194 1.6455 47.7784 -9.5574 'International Tables Vol C 4.2.6.8 and 6.1.1.4'
Ti 0.2776 0.4457 9.7595 7.8508 7.3558 0.5000 1.6991 35.6338 1.9021 116.1050 1.2807 'International Tables Vol C 4.2.6.8 and 6.1.1.4'
Co 0.3494 0.9721 12.2841 4.2791 7.3409 0.2784 4.0034 13.5359 2.3488 71.1692 1.0118 'International Tables Vol C 4.2.6.8 and 6.1.1.4'
O 0.0106 0.0060 3.0485 13.2771 2.2868 5.7011 1.5463 0.3239 0.8670 32.9089 0.2508 'International Tables Vol C 4.2.6.8 and 6.1.1.4'
I -0.4742 1.8119 20.1472 4.3470 18.9949 0.3814 7.5138 27.7660 2.2735 66.8776 4.0712 'International Tables Vol C 4.2.6.8 and 6.1.1.4'

loop_
_geom_angle_atom_site_label_1
_geom_angle_atom_site_label_2
_geom_angle_atom_site_label_3
_geom_angle
_geom_angle_publ_flag
Ti1 Co1 I1 162.720(10) yes
Ti1 Co1 Cl1 55.839(11) yes
I1 Co1 Cl1 107.009(12) yes
Ti1 Co1 P1 69.175(12) yes
I1 Co1 P1 118.142(13) yes
Cl1 Co1 P1 104.783(16) yes
Ti1 Co1 P2 68.897(12) yes
I1 Co1 P2 119.897(13) yes
Cl1 Co1 P2 98.063(16) yes
P1 Co1 P2 106.061(16) yes
Co1 Ti1 Cl1 55.310(11) yes
Co1 Ti1 P1 48.913(10) yes
Cl1 Ti1 P1 89.448(16) yes
Co1 Ti1 P2 49.298(10) yes
Cl1 Ti1 P2 84.569(15) yes
P1 Ti1 P2 80.595(14) yes
Co1 Ti1 P3 172.688(15) yes
Cl1 Ti1 P3 120.526(16) yes
P1 Ti1 P3 138.386(16) yes
P2 Ti1 P3 126.671(15) yes
Co1 Ti1 N1 83.73(4) yes
Cl1 Ti1 N1 120.79(4) yes
P1 Ti1 N1 35.65(4) yes
P2 Ti1 N1 100.06(4) yes
P3 Ti1 N1 103.42(4) yes
Co1 Ti1 N2 85.33(4) yes
Cl1 Ti1 N2 105.52(4) yes
P1 Ti1 N2 109.79(4) yes
P2 Ti1 N2 36.20(4) yes
P3 Ti1 N2 90.48(4) yes
Co1 Ti1 N3 139.72(4) yes
Cl1 Ti1 N3 90.14(4) yes
P1 Ti1 N3 120.29(4) yes
P2 Ti1 N3 158.48(4) yes
P3 Ti1 N3 41.19(4) yes
N1 Ti1 N2 112.09(5) yes
N1 Ti1 N3 100.56(5) yes
N2 Ti1 N3 127.56(5) yes
Co1 Cl1 Ti1 68.851(13) yes
Ti1 P1 Co1 61.913(13) yes
Co1 P1 N1 103.72(5) yes
Ti1 P1 C9 115.95(5) yes
Co1 P1 C9 117.44(5) yes
N1 P1 C9 106.13(7) yes
Ti1 P1 C12 133.40(5) yes
Co1 P1 C12 115.04(6) yes
N1 P1 C12 107.66(7) yes
C9 P1 C12 106.13(7) yes
Ti1 P2 Co1 61.805(12) yes
Co1 P2 N2 105.22(4) yes
Ti1 P2 C23 121.35(5) yes
Co1 P2 C23 116.08(5) yes
N2 P2 C23 106.84(7) yes
Ti1 P2 C26 128.58(5) yes
Co1 P2 C26 115.75(5) yes
N2 P2 C26 106.45(7) yes
C23 P2 C26 105.80(7) yes
Ti1 P3 N3 51.05(4) yes
Ti1 P3 C37 130.92(6) yes
N3 P3 C37 112.40(7) yes
Ti1 P3 C40 121.66(5) yes
N3 P3 C40 106.92(7) yes
C37 P3 C40 107.18(8) yes
C44 O1 C45 112.24(18) yes
P1 N1 Ti1 101.37(6) yes
P1 N1 C1 129.67(10) yes
Ti1 N1 C1 128.49(10) yes
P2 N2 Ti1 100.16(6) yes
P2 N2 C15 124.20(10) yes
Ti1 N2 C15 134.30(10) yes
P3 N3 Ti1 87.76(5) yes
P3 N3 C29 130.89(10) yes
Ti1 N3 C29 141.34(10) yes
N1 C1 C2 121.30(14) yes
N1 C1 C8 119.31(14) yes
C2 C1 C8 119.32(15) yes
C1 C2 C3 120.54(15) yes
C1 C2 H21 120.4 no
C3 C2 H21 119.0 no
C2 C3 C4 120.18(17) yes
C2 C3 C5 118.82(16) yes
C4 C3 C5 120.96(16) yes
C3 C4 H41 110.9 no
C3 C4 H42 111.1 no
H41 C4 H42 108.1 no
C3 C4 H43 110.8 no
H41 C4 H43 109.6 no
H42 C4 H43 106.1 no
C3 C5 C6 121.74(16) yes
C3 C5 H51 119.9 no
C6 C5 H51 118.3 no
C5 C6 C7 121.51(17) yes
C5 C6 C8 118.70(16) yes
C7 C6 C8 119.79(18) yes
C6 C7 H71 111.3 no
C6 C7 H72 111.4 no
H71 C7 H72 107.0 no
C6 C7 H73 112.0 no
H71 C7 H73 106.0 no
H72 C7 H73 108.8 no
C1 C8 C6 120.86(17) yes
C1 C8 H81 118.7 no
C6 C8 H81 120.4 no
P1 C9 C10 110.00(11) yes
P1 C9 C11 112.65(11) yes
C10 C9 C11 109.37(13) yes
P1 C9 H91 107.5 no
C10 C9 H91 107.9 no
C11 C9 H91 109.3 no
C9 C10 H101 113.1 no
C9 C10 H102 110.9 no
H101 C10 H102 106.7 no
C9 C10 H103 109.6 no
H101 C10 H103 108.0 no
H102 C10 H103 108.4 no
C9 C11 H111 108.7 no
C9 C11 H112 111.4 no
H111 C11 H112 108.4 no
C9 C11 H113 111.8 no
H111 C11 H113 107.9 no
H112 C11 H113 108.5 no
P1 C12 C13 114.25(12) yes
P1 C12 C14 112.72(11) yes
C13 C12 C14 111.00(14) yes
P1 C12 H121 102.4 no
C13 C12 H121 107.6 no
C14 C12 H121 108.2 no
C12 C13 H131 111.3 no
C12 C13 H132 110.9 no
H131 C13 H132 108.7 no
C12 C13 H133 109.3 no
H131 C13 H133 108.0 no
H132 C13 H133 108.6 no
C12 C14 H141 111.4 no
C12 C14 H142 110.4 no
H141 C14 H142 110.1 no
C12 C14 H143 107.8 no
H141 C14 H143 107.7 no
H142 C14 H143 109.4 no
N2 C15 C16 119.29(13) yes
N2 C15 C22 121.71(13) yes
C16 C15 C22 118.99(14) yes
C15 C16 C17 121.03(15) yes
C15 C16 H161 119.2 no
C17 C16 H161 119.7 no
C16 C17 C18 120.33(16) yes
C16 C17 C19 118.85(16) yes
C18 C17 C19 120.82(15) yes
C17 C18 H181 111.1 no
C17 C18 H182 111.9 no
H181 C18 H182 108.3 no
C17 C18 H183 112.8 no
H181 C18 H183 105.1 no
H182 C18 H183 107.2 no
C17 C19 C20 121.34(15) yes
C17 C19 H191 119.1 no
C20 C19 H191 119.5 no
C19 C20 C21 120.88(15) yes
C19 C20 C22 119.05(16) yes
C21 C20 C22 120.05(17) yes
C20 C21 H211 110.1 no
C20 C21 H212 112.8 no
H211 C21 H212 105.4 no
C20 C21 H213 111.1 no
H211 C21 H213 105.9 no
H212 C21 H213 111.2 no
C20 C22 C15 120.74(15) yes
C20 C22 H221 120.3 no
C15 C22 H221 119.0 no
P2 C23 C24 116.02(11) yes
P2 C23 C25 111.89(11) yes
C24 C23 C25 110.61(13) yes
P2 C23 H231 102.8 no
C24 C23 H231 107.8 no
C25 C23 H231 106.9 no
C23 C24 H241 112.3 no
C23 C24 H242 112.1 no
H241 C24 H242 107.3 no
C23 C24 H243 108.3 no
H241 C24 H243 108.7 no
H242 C24 H243 108.0 no
C23 C25 H251 111.1 no
C23 C25 H252 112.2 no
H251 C25 H252 108.1 no
C23 C25 H253 109.9 no
H251 C25 H253 108.0 no
H252 C25 H253 107.4 no
P2 C26 C27 110.31(11) yes
P2 C26 C28 112.02(11) yes
C27 C26 C28 109.60(13) yes
P2 C26 H261 104.9 no
C27 C26 H261 109.7 no
C28 C26 H261 110.2 no
C26 C27 H271 109.0 no
C26 C27 H272 109.8 no
H271 C27 H272 108.9 no
C26 C27 H273 112.0 no
H271 C27 H273 110.3 no
H272 C27 H273 106.9 no
C26 C28 H281 111.7 no
C26 C28 H282 110.3 no
H281 C28 H282 109.5 no
C26 C28 H283 109.9 no
H281 C28 H283 106.2 no
H282 C28 H283 109.1 no
N3 C29 C30 120.11(13) yes
N3 C29 C36 120.71(13) yes
C30 C29 C36 119.16(13) yes
C29 C30 C31 120.85(14) yes
C29 C30 H301 119.5 no
C31 C30 H301 119.6 no
C30 C31 C32 120.13(14) yes
C30 C31 C33 118.91(14) yes
C32 C31 C33 120.95(14) yes
C31 C32 H321 110.3 no
C31 C32 H322 111.3 no
H321 C32 H322 109.4 no
C31 C32 H323 109.6 no
H321 C32 H323 108.8 no
H322 C32 H323 107.4 no
C31 C33 C34 121.48(14) yes
C31 C33 H331 119.6 no
C34 C33 H331 118.9 no
C33 C34 C35 120.51(14) yes
C33 C34 C36 118.92(14) yes
C35 C34 C36 120.57(14) yes
C34 C35 H351 114.1 no
C34 C35 H352 112.0 no
H351 C35 H352 105.2 no
C34 C35 H353 113.1 no
H351 C35 H353 106.8 no
H352 C35 H353 104.9 no
C34 C36 C29 120.68(14) yes
C34 C36 H361 119.4 no
C29 C36 H361 119.9 no
P3 C37 C38 115.03(12) yes
P3 C37 C39 110.50(11) yes
C38 C37 C39 111.79(14) yes
P3 C37 H371 103.5 no
C38 C37 H371 108.0 no
C39 C37 H371 107.4 no
C37 C38 H381 111.7 no
C37 C38 H382 111.0 no
H381 C38 H382 108.1 no
C37 C38 H383 109.8 no
H381 C38 H383 107.1 no
H382 C38 H383 109.0 no
C37 C39 H391 111.3 no
C37 C39 H392 109.8 no
H391 C39 H392 106.5 no
C37 C39 H393 110.6 no
H391 C39 H393 109.4 no
H392 C39 H393 109.0 no
P3 C40 C41 109.06(11) yes
P3 C40 C42 111.14(11) yes
C41 C40 C42 111.20(14) yes
P3 C40 H401 107.4 no
C41 C40 H401 107.9 no
C42 C40 H401 110.0 no
C40 C41 H411 112.2 no
C40 C41 H412 110.5 no
H411 C41 H412 109.2 no
C40 C41 H413 110.1 no
H411 C41 H413 106.8 no
H412 C41 H413 107.9 no
C40 C42 H421 109.2 no
C40 C42 H422 111.4 no
H421 C42 H422 108.8 no
C40 C42 H423 110.8 no
H421 C42 H423 108.4 no
H422 C42 H423 108.2 no
C44 C43 H431 110.3 no
C44 C43 H432 109.2 no
H431 C43 H432 110.0 no
C44 C43 H433 111.7 no
H431 C43 H433 108.2 no
H432 C43 H433 107.4 no
C43 C44 O1 108.6(2) yes
C43 C44 H441 110.6 no
O1 C44 H441 109.2 no
C43 C44 H442 111.6 no
O1 C44 H442 108.6 no
H441 C44 H442 108.3 no
O1 C45 C46 108.9(2) yes
O1 C45 H451 108.3 no
C46 C45 H451 111.4 no
O1 C45 H452 109.3 no
C46 C45 H452 110.0 no
H451 C45 H452 108.9 no
C45 C46 H461 108.8 no
C45 C46 H462 111.0 no
H461 C46 H462 107.4 no
C45 C46 H463 111.7 no
H461 C46 H463 109.4 no
H462 C46 H463 108.5 no

loop_
_geom_bond_atom_site_label_1
_geom_bond_atom_site_label_2
_geom_bond_distance
_geom_bond_publ_flag
Co1 Ti1 2.6530(4) yes
Co1 I1 2.5513(3) yes
Co1 Cl1 2.3389(4) yes
Co1 P1 2.2665(4) yes
Co1 P2 2.2821(4) yes
Ti1 Cl1 2.3538(4) yes
Ti1 P1 2.8107(5) yes
Ti1 P2 2.8083(5) yes
Ti1 P3 2.5215(5) yes
Ti1 N1 1.9546(13) yes
Ti1 N2 1.9690(12) yes
Ti1 N3 1.9625(12) yes
P1 N1 1.6710(13) yes
P1 C9 1.8532(15) yes
P1 C12 1.8487(15) yes
P2 N2 1.6849(13) yes
P2 C23 1.8451(15) yes
P2 C26 1.8461(15) yes
P3 N3 1.6618(12) yes
P3 C37 1.8455(16) yes
P3 C40 1.8441(16) yes
O1 C44 1.411(3) yes
O1 C45 1.413(3) yes
N1 C1 1.4225(19) yes
N2 C15 1.4256(18) yes
N3 C29 1.4181(18) yes
C1 C2 1.395(2) yes
C1 C8 1.393(2) yes
C2 C3 1.393(2) yes
C2 H21 0.934 no
C3 C4 1.506(3) yes
C3 C5 1.388(3) yes
C4 H41 0.932 no
C4 H42 0.936 no
C4 H43 0.939 no
C5 C6 1.387(3) yes
C5 H51 0.927 no
C6 C7 1.513(3) yes
C6 C8 1.391(2) yes
C7 H71 0.938 no
C7 H72 0.940 no
C7 H73 0.949 no
C8 H81 0.933 no
C9 C10 1.528(2) yes
C9 C11 1.532(2) yes
C9 H91 0.987 no
C10 H101 0.956 no
C10 H102 0.952 no
C10 H103 0.951 no
C11 H111 0.971 no
C11 H112 0.968 no
C11 H113 0.948 no
C12 C13 1.531(2) yes
C12 C14 1.531(2) yes
C12 H121 0.953 no
C13 H131 0.957 no
C13 H132 0.974 no
C13 H133 0.967 no
C14 H141 0.958 no
C14 H142 0.961 no
C14 H143 0.969 no
C15 C16 1.393(2) yes
C15 C22 1.390(2) yes
C16 C17 1.391(2) yes
C16 H161 0.956 no
C17 C18 1.503(2) yes
C17 C19 1.390(3) yes
C18 H181 0.937 no
C18 H182 0.926 no
C18 H183 0.946 no
C19 C20 1.382(3) yes
C19 H191 0.922 no
C20 C21 1.504(3) yes
C20 C22 1.399(2) yes
C21 H211 0.968 no
C21 H212 0.952 no
C21 H213 0.938 no
C22 H221 0.932 no
C23 C24 1.533(2) yes
C23 C25 1.529(2) yes
C23 H231 0.964 no
C24 H241 0.970 no
C24 H242 0.959 no
C24 H243 0.963 no
C25 H251 0.958 no
C25 H252 0.961 no
C25 H253 0.956 no
C26 C27 1.525(2) yes
C26 C28 1.531(2) yes
C26 H261 0.965 no
C27 H271 0.954 no
C27 H272 0.951 no
C27 H273 0.954 no
C28 H281 0.961 no
C28 H282 0.957 no
C28 H283 0.962 no
C29 C30 1.393(2) yes
C29 C36 1.395(2) yes
C30 C31 1.394(2) yes
C30 H301 0.919 no
C31 C32 1.506(2) yes
C31 C33 1.387(2) yes
C32 H321 0.949 no
C32 H322 0.945 no
C32 H323 0.949 no
C33 C34 1.388(2) yes
C33 H331 0.938 no
C34 C35 1.504(2) yes
C34 C36 1.396(2) yes
C35 H351 0.930 no
C35 H352 0.919 no
C35 H353 0.931 no
C36 H361 0.927 no
C37 C38 1.530(2) yes
C37 C39 1.535(2) yes
C37 H371 0.955 no
C38 H381 0.956 no
C38 H382 0.959 no
C38 H383 0.968 no
C39 H391 0.959 no
C39 H392 0.955 no
C39 H393 0.946 no
C40 C41 1.524(2) yes
C40 C42 1.537(2) yes
C40 H401 0.972 no
C41 H411 0.952 no
C41 H412 0.959 no
C41 H413 0.945 no
C42 H421 0.954 no
C42 H422 0.961 no
C42 H423 0.956 no
C43 C44 1.501(4) yes
C43 H431 0.984 no
C43 H432 0.977 no
C43 H433 0.985 no
C44 H441 0.988 no
C44 H442 0.997 no
C45 C46 1.494(4) yes
C45 H451 0.982 no
C45 H452 0.978 no
C46 H461 0.964 no
C46 H462 0.958 no
C46 H463 0.966 no
